data_7704947
loop_
_publ_author_name
'Vaz, Raphael C. A.'
'Esteves, Isabela O.'
'Oliveira, Willian X. C.'
'Honorato, Jo\~ao'
'Martins, Felipe T.'
'Marques, Lippy F.'
'Dos Santos, Guilherme L.'
'Freire, Ricardo O.'
'Jesus, Larissa T.'
'Pedroso, Emerson F.'
'Nunes, Wallace C.'
'Julve, Miguel'
'Pereira, Cynthia L. M.'

_publ_section_title
;
 Mononuclear lanthanide(III)-oxamate complexes as new photoluminescent
 field-induced single-molecule magnets: solid-state photophysical and
 magnetic properties.
;
_journal_issue 45
_journal_name_full 'Dalton transactions (Cambridge, England : 2003)'
_journal_page_first 16106
_journal_page_last 16124
_journal_paper_doi 10.1039/d0dt02497j
_journal_volume 49
_journal_year 2020
_chemical_formula_sum 'C50 H68 Cl4 N5 O16 S Tb'
_chemical_formula_weight 1327.87
_space_group_crystal_system monoclinic
_space_group_IT_number 14
_space_group_name_Hall '-P 2yn'
_space_group_name_H-M_alt 'P 1 21/n 1'
_atom_sites_solution_hydrogens mixed
_audit_creation_method SHELXL-2018/3
_audit_update_record
;
2020-05-07 deposited with the CCDC.	2020-07-27 downloaded from the CCDC.
;
_cell_angle_alpha 90
_cell_angle_beta 90.3740(10)
_cell_angle_gamma 90
_cell_formula_units_Z 4
_cell_length_a 14.0302(2)
_cell_length_b 26.3753(4)
_cell_length_c 16.2526(2)
_cell_measurement_reflns_used 34799
_cell_measurement_temperature 250(2)
_cell_measurement_theta_max 31.7120
_cell_measurement_theta_min 2.4560
_cell_volume 6014.16(15)
_computing_cell_refinement 'CrysAlisPro 1.171.38.41 (Rigaku OD, 2015)'
_computing_data_collection 'CrysAlisPro 1.171.38.41 (Rigaku OD, 2015)'
_computing_data_reduction 'CrysAlisPro 1.171.38.41 (Rigaku OD, 2015)'
_computing_molecular_graphics Mercury
_computing_publication_material 'Shelx - CIF Tables'
_computing_structure_refinement 'SHELXL-2018/3 (Sheldrick, 2018)'
_computing_structure_solution Superflip
_diffrn_ambient_temperature 250(2)
_diffrn_detector_area_resol_mean 10.4186
_diffrn_measured_fraction_theta_full 0.999
_diffrn_measured_fraction_theta_max 0.999
_diffrn_measurement_device_type 'Xcalibur, Atlas, Gemini ultra'
_diffrn_measurement_method '\w scans'
_diffrn_radiation_type MoK\a
_diffrn_radiation_wavelength 0.71073
_diffrn_reflns_av_R_equivalents 0.0369
_diffrn_reflns_av_unetI/netI 0.0197
_diffrn_reflns_Laue_measured_fraction_full 0.999
_diffrn_reflns_Laue_measured_fraction_max 0.999
_diffrn_reflns_limit_h_max 17
_diffrn_reflns_limit_h_min -17
_diffrn_reflns_limit_k_max 32
_diffrn_reflns_limit_k_min -32
_diffrn_reflns_limit_l_max 20
_diffrn_reflns_limit_l_min -20
_diffrn_reflns_number 90902
_diffrn_reflns_point_group_measured_fraction_full 0.999
_diffrn_reflns_point_group_measured_fraction_max 0.999
_diffrn_reflns_theta_full 25.242
_diffrn_reflns_theta_max 26.372
_diffrn_reflns_theta_min 2.458
_diffrn_source 'fine-focus sealed X-ray tube'
_exptl_absorpt_coefficient_mu 1.455
_exptl_absorpt_correction_T_max 0.829
_exptl_absorpt_correction_T_min 0.467
_exptl_absorpt_correction_type analytical
_exptl_absorpt_process_details
;
CrysAlisPro 1.171.38.41 (Rigaku Oxford Diffraction, 2015)
Analytical numeric absorption correction using a multifaceted crystal
                        model based on expressions derived by R.C. Clark & J.S. Reid.
(Clark, R. C. & Reid, J. S. (1995). Acta Cryst. A51, 887-897)
Empirical absorption correction using spherical harmonics,
 implemented in SCALE3 ABSPACK scaling algorithm.
;
_exptl_crystal_colour colorless
_exptl_crystal_density_diffrn 1.467
_exptl_crystal_description plate
_exptl_crystal_F_000 2720
_exptl_crystal_size_max 0.870
_exptl_crystal_size_mid 0.467
_exptl_crystal_size_min 0.131
_refine_diff_density_max 1.557
_refine_diff_density_min -0.620
_refine_diff_density_rms 0.074
_refine_ls_extinction_method none
_refine_ls_goodness_of_fit_ref 1.141
_refine_ls_hydrogen_treatment mixed
_refine_ls_matrix_type full
_refine_ls_number_parameters 707
_refine_ls_number_reflns 12308
_refine_ls_number_restraints 69
_refine_ls_restrained_S_all 1.154
_refine_ls_R_factor_all 0.0414
_refine_ls_R_factor_gt 0.0301
_refine_ls_shift/su_max 0.007
_refine_ls_shift/su_mean 0.000
_refine_ls_structure_factor_coef Fsqd
_refine_ls_weighting_details 'w=1/[\s^2^(Fo^2^)+(0.0158P)^2^+11.0672P] where P=(Fo^2^+2Fc^2^)/3'
_refine_ls_weighting_scheme calc
_refine_ls_wR_factor_gt 0.0636
_refine_ls_wR_factor_ref 0.0724
_reflns_Friedel_coverage 0.000
_reflns_number_gt 10573
_reflns_number_total 12308
_reflns_threshold_expression 'I > 2\s(I)'
_cod_data_source_file d0dt02497j2.cif
_cod_data_source_block 4_Cl
_cod_depositor_comments 'Adding full bibliography for 7704941--7704948.cif.'
_cod_original_sg_symbol_H-M 'P 21/n'
_cod_database_code 7704947
_shelx_shelxl_version_number 2018/3
_shelx_space_group_comment
;
The symmetry employed for this shelxl refinement is uniquely defined
by the following loop, which should always be used as a source of
symmetry information in preference to the above space-group names.
They are only intended as comments.
;

loop_
_space_group_symop_operation_xyz
'x, y, z'
'-x+1/2, y+1/2, -z+1/2'
'-x, -y, -z'
'x-1/2, -y-1/2, z-1/2'

loop_
_atom_site_label
_atom_site_type_symbol
_atom_site_fract_x
_atom_site_fract_y
_atom_site_fract_z
_atom_site_U_iso_or_equiv
_atom_site_adp_type
_atom_site_occupancy
_atom_site_site_symmetry_order
_atom_site_calc_flag
_atom_site_refinement_flags_posn
_atom_site_refinement_flags_adp
_atom_site_refinement_flags_occupancy
_atom_site_disorder_assembly
_atom_site_disorder_group
C1 C 0.1770(3) 0.29032(12) 1.0187(2) 0.0436(8) Uani 1 1 d . . . . .
C2 C 0.1936(2) 0.24199(11) 0.96693(19) 0.0310(6) Uani 1 1 d . . . . .
C3 C 0.2591(2) 0.15565(12) 0.9682(2) 0.0371(7) Uani 1 1 d . . . . .
C4 C 0.2045(3) 0.13587(13) 0.9047(2) 0.0461(8) Uani 1 1 d . . . . .
H4 H 0.154742 0.155140 0.881636 0.055 Uiso 1 1 calc R U . . .
C5 C 0.2232(3) 0.08776(15) 0.8752(3) 0.0561(10) Uani 1 1 d . . . . .
H5 H 0.185717 0.074026 0.832539 0.067 Uiso 1 1 calc R U . . .
C6 C 0.2967(3) 0.06022(14) 0.9085(3) 0.0579(11) Uani 1 1 d . . . . .
C7 C 0.3509(3) 0.07888(14) 0.9717(3) 0.0581(11) Uani 1 1 d . . . . .
H7 H 0.400790 0.059352 0.994032 0.070 Uiso 1 1 calc R U . . .
C8 C 0.3320(3) 0.12674(13) 1.0026(2) 0.0468(9) Uani 1 1 d . . . . .
H8 H 0.368341 0.139626 1.046663 0.056 Uiso 1 1 calc R U . . .
C9 C 0.1898(2) 0.27618(11) 0.73709(17) 0.0303(6) Uani 1 1 d . . . . .
C10 C 0.1221(2) 0.23024(11) 0.72767(16) 0.0273(6) Uani 1 1 d . . . . .
C11 C 0.1068(2) 0.14598(12) 0.66291(19) 0.0344(7) Uani 1 1 d . . . . .
C12 C 0.1542(3) 0.11131(14) 0.6136(2) 0.0499(9) Uani 1 1 d . . . . .
H12 H 0.213411 0.119889 0.590714 0.060 Uiso 1 1 calc R U . . .
C13 C 0.1148(3) 0.06430(15) 0.5980(3) 0.0625(12) Uani 1 1 d . . . . .
H13 H 0.146954 0.040864 0.564577 0.075 Uiso 1 1 calc R U . . .
C14 C 0.0285(3) 0.05204(14) 0.6315(3) 0.0548(10) Uani 1 1 d . . . . .
C15 C -0.0185(3) 0.08520(14) 0.6810(3) 0.0563(11) Uani 1 1 d . . . . .
H15 H -0.077327 0.076090 0.704182 0.068 Uiso 1 1 calc R U . . .
C16 C 0.0205(3) 0.13220(14) 0.6970(2) 0.0512(10) Uani 1 1 d . . . . .
H16 H -0.011749 0.155049 0.731399 0.061 Uiso 1 1 calc R U . . .
C17 C -0.1161(3) 0.28947(13) 0.7132(2) 0.0487(9) Uani 1 1 d . . . . .
C18 C -0.1464(2) 0.24592(12) 0.7715(2) 0.0339(7) Uani 1 1 d . . . . .
C19 C -0.2170(2) 0.16064(12) 0.7767(2) 0.0348(7) Uani 1 1 d . . . . .
C20 C -0.1762(3) 0.14545(13) 0.8510(2) 0.0455(8) Uani 1 1 d . . . . .
H20 H -0.132743 0.166864 0.878318 0.055 Uiso 1 1 calc R U . . .
C21 C -0.1992(3) 0.09906(14) 0.8846(2) 0.0518(9) Uani 1 1 d . . . . .
H21 H -0.171067 0.088617 0.934435 0.062 Uiso 1 1 calc R U . . .
C22 C -0.2636(3) 0.06818(14) 0.8448(2) 0.0533(10) Uani 1 1 d . . . . .
C23 C -0.3030(3) 0.08199(15) 0.7708(3) 0.0550(10) Uani 1 1 d . . . . .
H23 H -0.345564 0.060088 0.743524 0.066 Uiso 1 1 calc R U . . .
C24 C -0.2799(3) 0.12836(13) 0.7365(2) 0.0448(8) Uani 1 1 d . . . . .
H24 H -0.306820 0.138002 0.685762 0.054 Uiso 1 1 calc R U . . .
C25 C -0.1326(2) 0.29134(11) 1.01241(17) 0.0289(6) Uani 1 1 d . . . . .
C26 C -0.0760(2) 0.24101(11) 1.01957(17) 0.0267(6) Uani 1 1 d . . . . .
C27 C -0.0747(2) 0.15751(11) 1.08854(19) 0.0334(7) Uani 1 1 d . . . . .
C28 C -0.0007(3) 0.13561(13) 1.0450(2) 0.0480(9) Uani 1 1 d . . . . .
H28 H 0.031926 0.154542 1.005074 0.058 Uiso 1 1 calc R U . . .
C29 C 0.0249(3) 0.08582(14) 1.0603(3) 0.0546(10) Uani 1 1 d . . . . .
H29 H 0.075015 0.070915 1.030789 0.065 Uiso 1 1 calc R U . . .
C30 C -0.0224(3) 0.05835(13) 1.1182(2) 0.0508(9) Uani 1 1 d . . . . .
C31 C -0.0944(3) 0.07975(14) 1.1627(3) 0.0573(11) Uani 1 1 d . . . . .
H31 H -0.125771 0.060691 1.203208 0.069 Uiso 1 1 calc R U . . .
C32 C -0.1210(3) 0.12936(13) 1.1480(2) 0.0488(9) Uani 1 1 d . . . . .
H32 H -0.170597 0.144040 1.178511 0.059 Uiso 1 1 calc R U . . .
C33 C 0.0738(4) 0.48212(14) 0.8614(3) 0.0714(13) Uani 1 1 d . . . . .
H33A H 0.095307 0.509570 0.826423 0.107 Uiso 1 1 calc R U . A 1
H33B H 0.012050 0.490582 0.884124 0.107 Uiso 1 1 calc R U . A 1
H33C H 0.119304 0.477091 0.905877 0.107 Uiso 1 1 calc R U . A 1
C34 C -0.0371(4) 0.44278(18) 0.7442(3) 0.0774(14) Uani 1 1 d . . . . .
H34A H -0.019212 0.467789 0.703332 0.116 Uiso 1 1 calc R U . B 1
H34B H -0.063022 0.413091 0.716841 0.116 Uiso 1 1 calc R U . B 1
H34C H -0.084764 0.457068 0.780383 0.116 Uiso 1 1 calc R U . B 1
N1 N 0.2425(2) 0.20439(10) 1.00251(17) 0.0376(6) Uani 1 1 d . . . . .
H1 H 0.266305 0.210276 1.051137 0.045 Uiso 1 1 calc R U . . .
N2 N 0.15158(19) 0.19338(10) 0.67819(16) 0.0354(6) Uani 1 1 d . . . . .
H2 H 0.204495 0.198957 0.652085 0.043 Uiso 1 1 calc R U . . .
N3 N -0.19461(19) 0.20734(10) 0.73832(17) 0.0386(6) Uani 1 1 d . . . . .
H3 H -0.214396 0.211268 0.687877 0.046 Uiso 1 1 calc R U . . .
N4 N -0.10804(18) 0.20741(9) 1.07426(15) 0.0324(6) Uani 1 1 d . . . . .
H4A H -0.155117 0.217397 1.104836 0.039 Uiso 1 1 calc R U . . .
N5 N -0.4674(2) 0.27534(12) 0.88002(19) 0.0539(8) Uani 1 1 d D . . . .
O1 O 0.12372(16) 0.32184(8) 0.98360(13) 0.0357(5) Uani 1 1 d . . . . .
O2 O 0.2151(3) 0.29400(11) 1.0858(2) 0.0972(14) Uani 1 1 d . . . . .
O3 O 0.16043(16) 0.24006(8) 0.89737(12) 0.0352(5) Uani 1 1 d . . . . .
O4 O 0.15421(15) 0.31277(8) 0.77584(12) 0.0315(5) Uani 1 1 d . . . . .
O5 O 0.27033(16) 0.27240(9) 0.70758(14) 0.0443(6) Uani 1 1 d . . . . .
O6 O 0.04673(14) 0.22954(8) 0.76642(12) 0.0312(5) Uani 1 1 d . . . . .
O7 O -0.06254(17) 0.32104(8) 0.74670(14) 0.0406(5) Uani 1 1 d . . . . .
O8 O -0.1435(3) 0.28849(14) 0.6411(2) 0.1026(15) Uani 1 1 d . . . . .
O9 O -0.12231(16) 0.24856(8) 0.84417(13) 0.0372(5) Uani 1 1 d . . . . .
O10 O -0.09413(14) 0.32308(7) 0.96535(12) 0.0288(4) Uani 1 1 d . . . . .
O11 O -0.20769(16) 0.29550(9) 1.05023(14) 0.0434(6) Uani 1 1 d . . . . .
O12 O -0.00631(15) 0.23435(8) 0.97488(13) 0.0337(5) Uani 1 1 d . . . . .
O13 O 0.03057(17) 0.38656(7) 0.86405(12) 0.0357(5) Uani 1 1 d D . . . .
O14 O 0.0754(3) 0.41476(11) 1.0653(2) 0.0681(8) Uani 1 1 d D . . . .
O15 O -0.1236(2) 0.42411(11) 1.0184(2) 0.0684(8) Uani 1 1 d D . . . .
O16 O -0.1888(4) 0.50320(14) 0.9105(3) 0.1024(13) Uani 1 1 d D . . . .
S1 S 0.06420(7) 0.42532(3) 0.80229(6) 0.0393(3) Uani 0.936(3) 1 d . . P C 1
S1A S -0.0181(10) 0.4285(5) 0.8321(11) 0.050(5) Uani 0.064(3) 1 d . . P C 2
Cl1 Cl 0.32181(13) 0.00007(5) 0.86966(10) 0.0987(5) Uani 1 1 d . . . . .
Cl2 Cl -0.02266(11) -0.00732(4) 0.61298(9) 0.0904(5) Uani 1 1 d . . . . .
Cl3 Cl -0.29371(12) 0.01054(5) 0.88949(9) 0.0904(4) Uani 1 1 d . . . . .
Cl4 Cl 0.00966(10) -0.00454(4) 1.13629(9) 0.0811(4) Uani 1 1 d . . . . .
Tb1 Tb 0.02552(2) 0.29830(2) 0.86802(2) 0.02161(4) Uani 1 1 d . . . . .
C35 C -0.4000(5) 0.1311(2) 1.0781(4) 0.0754(19) Uiso 0.772(4) 1 d D . P D 1
H35A H -0.347831 0.114539 1.106942 0.113 Uiso 0.772(4) 1 calc R U P D 1
H35B H -0.446033 0.143336 1.117731 0.113 Uiso 0.772(4) 1 calc R U P D 1
H35C H -0.430582 0.107065 1.041292 0.113 Uiso 0.772(4) 1 calc R U P D 1
C36 C -0.3620(4) 0.1751(2) 1.0292(4) 0.0608(15) Uiso 0.772(4) 1 d D . P D 1
H36A H -0.314603 0.162609 0.990051 0.073 Uiso 0.772(4) 1 calc R U P D 1
H36B H -0.330057 0.198887 1.066508 0.073 Uiso 0.772(4) 1 calc R U P D 1
C37 C -0.4400(4) 0.2028(2) 0.9824(4) 0.0627(17) Uiso 0.772(4) 1 d D . P D 1
H37A H -0.474709 0.178811 0.947201 0.075 Uiso 0.772(4) 1 calc R U P D 1
H37B H -0.485249 0.217535 1.021365 0.075 Uiso 0.772(4) 1 calc R U P D 1
C38 C -0.3971(3) 0.24405(18) 0.9305(3) 0.0513(12) Uiso 0.772(4) 1 d D . P D 1
H38A H -0.351331 0.228542 0.892809 0.062 Uiso 0.772(4) 1 calc R U P D 1
H38B H -0.361495 0.267030 0.966714 0.062 Uiso 0.772(4) 1 calc R U P D 1
C39 C -0.5772(8) 0.1335(4) 0.7504(7) 0.135(4) Uiso 0.772(4) 1 d D . P D 1
H39A H -0.615987 0.115500 0.710321 0.202 Uiso 0.772(4) 1 calc R U P D 1
H39B H -0.526598 0.111477 0.770001 0.202 Uiso 0.772(4) 1 calc R U P D 1
H39C H -0.616594 0.143754 0.796317 0.202 Uiso 0.772(4) 1 calc R U P D 1
C40 C -0.5359(5) 0.1783(2) 0.7121(4) 0.0713(17) Uiso 0.772(4) 1 d D . P D 1
H40A H -0.588263 0.199197 0.690888 0.086 Uiso 0.772(4) 1 calc R U P D 1
H40B H -0.498634 0.167051 0.664679 0.086 Uiso 0.772(4) 1 calc R U P D 1
C41 C -0.4726(5) 0.2117(3) 0.7649(4) 0.090(2) Uiso 0.772(4) 1 d D . P D 1
H41A H -0.436936 0.234820 0.729378 0.108 Uiso 0.772(4) 1 calc R U P D 1
H41B H -0.426455 0.190422 0.794504 0.108 Uiso 0.772(4) 1 calc R U P D 1
C42 C -0.5298(4) 0.2425(2) 0.8269(4) 0.0706(17) Uiso 0.772(4) 1 d D . P D 1
H42A H -0.575501 0.263967 0.797182 0.085 Uiso 0.772(4) 1 calc R U P D 1
H42B H -0.565989 0.219331 0.861950 0.085 Uiso 0.772(4) 1 calc R U P D 1
C43 C -0.7071(5) 0.4155(3) 0.9185(5) 0.087(2) Uiso 0.772(4) 1 d D . P D 1
H43A H -0.731257 0.439391 0.958657 0.131 Uiso 0.772(4) 1 calc R U P D 1
H43B H -0.676749 0.433875 0.874084 0.131 Uiso 0.772(4) 1 calc R U P D 1
H43C H -0.759358 0.395469 0.896613 0.131 Uiso 0.772(4) 1 calc R U P D 1
C44 C -0.6348(4) 0.3807(2) 0.9595(4) 0.0675(16) Uiso 0.772(4) 1 d D . P D 1
H44A H -0.664974 0.362402 1.004812 0.081 Uiso 0.772(4) 1 calc R U P D 1
H44B H -0.582188 0.400890 0.982235 0.081 Uiso 0.772(4) 1 calc R U P D 1
C45 C -0.5963(4) 0.3431(2) 0.8971(3) 0.0582(14) Uiso 0.772(4) 1 d D . P D 1
H45A H -0.649329 0.324112 0.872482 0.070 Uiso 0.772(4) 1 calc R U P D 1
H45B H -0.563752 0.361445 0.853030 0.070 Uiso 0.772(4) 1 calc R U P D 1
C46 C -0.5274(3) 0.30650(18) 0.9375(3) 0.0514(12) Uiso 0.772(4) 1 d D . P D 1
H46A H -0.484678 0.325872 0.973611 0.062 Uiso 0.772(4) 1 calc R U P D 1
H46B H -0.563875 0.283306 0.972305 0.062 Uiso 0.772(4) 1 calc R U P D 1
C47 C -0.3124(8) 0.4032(5) 0.7434(6) 0.132(4) Uiso 0.772(4) 1 d D . P D 1
H47A H -0.258499 0.420135 0.718244 0.197 Uiso 0.772(4) 1 calc R U P D 1
H47B H -0.335367 0.376641 0.707141 0.197 Uiso 0.772(4) 1 calc R U P D 1
H47C H -0.362924 0.427632 0.752653 0.197 Uiso 0.772(4) 1 calc R U P D 1
C48 C -0.2826(5) 0.3810(3) 0.8224(4) 0.083(2) Uiso 0.772(4) 1 d D . P D 1
H48A H -0.257152 0.408435 0.856751 0.099 Uiso 0.772(4) 1 calc R U P D 1
H48B H -0.229730 0.357694 0.811461 0.099 Uiso 0.772(4) 1 calc R U P D 1
C49 C -0.3536(5) 0.3534(2) 0.8712(4) 0.0782(19) Uiso 0.772(4) 1 d D . P D 1
H49A H -0.400790 0.377815 0.891101 0.094 Uiso 0.772(4) 1 calc R U P D 1
H49B H -0.321422 0.339012 0.919579 0.094 Uiso 0.772(4) 1 calc R U P D 1
C50 C -0.4060(4) 0.3110(2) 0.8272(3) 0.0656(15) Uiso 0.772(4) 1 d D . P D 1
H50A H -0.358827 0.290385 0.798344 0.079 Uiso 0.772(4) 1 calc R U P D 1
H50B H -0.447491 0.326371 0.785310 0.079 Uiso 0.772(4) 1 calc R U P D 1
C38A C -0.4755(15) 0.2438(7) 0.9572(9) 0.080(6) Uiso 0.228(4) 1 d D . P D 2
H38C H -0.464652 0.266006 1.004629 0.096 Uiso 0.228(4) 1 calc R U P D 2
H38D H -0.540969 0.231125 0.960675 0.096 Uiso 0.228(4) 1 calc R U P D 2
C46A C -0.5609(10) 0.3033(8) 0.8765(13) 0.082(7) Uiso 0.228(4) 1 d D . P D 2
H46C H -0.565570 0.320357 0.822991 0.098 Uiso 0.228(4) 1 calc R U P D 2
H46D H -0.612466 0.278323 0.878802 0.098 Uiso 0.228(4) 1 calc R U P D 2
C50A C -0.3772(10) 0.3050(7) 0.8821(13) 0.083(7) Uiso 0.228(4) 1 d D . P D 2
H50C H -0.371932 0.323311 0.934396 0.100 Uiso 0.228(4) 1 calc R U P D 2
H50D H -0.322576 0.281985 0.877823 0.100 Uiso 0.228(4) 1 calc R U P D 2
C41A C -0.5342(10) 0.1943(5) 0.8002(9) 0.040(3) Uiso 0.228(4) 1 d D . P D 2
H41C H -0.478458 0.172387 0.792934 0.048 Uiso 0.228(4) 1 calc R U P D 2
H41D H -0.553015 0.188956 0.857550 0.048 Uiso 0.228(4) 1 calc R U P D 2
C45A C -0.5778(15) 0.3420(8) 0.9422(13) 0.080(7) Uiso 0.228(4) 1 d D . P D 2
H45C H -0.519442 0.361873 0.950551 0.096 Uiso 0.228(4) 1 calc R U P D 2
H45D H -0.591952 0.324596 0.993981 0.096 Uiso 0.228(4) 1 calc R U P D 2
C48A C -0.313(3) 0.3659(13) 0.752(2) 0.182(19) Uiso 0.228(4) 1 d D . P D 2
H48C H -0.345474 0.368370 0.698487 0.219 Uiso 0.228(4) 1 calc R U P D 2
H48D H -0.255288 0.345146 0.744338 0.219 Uiso 0.228(4) 1 calc R U P D 2
C49A C -0.3763(13) 0.3415(7) 0.8129(11) 0.060(5) Uiso 0.228(4) 1 d D . P D 2
H49C H -0.406253 0.371144 0.838115 0.072 Uiso 0.228(4) 1 calc R U P D 2
H49D H -0.425863 0.327235 0.776918 0.072 Uiso 0.228(4) 1 calc R U P D 2
C40A C -0.6082(13) 0.1651(8) 0.7561(14) 0.081(7) Uiso 0.228(4) 1 d D . P D 2
H40C H -0.637147 0.189327 0.717608 0.097 Uiso 0.228(4) 1 calc R U P D 2
H40D H -0.657020 0.158088 0.797456 0.097 Uiso 0.228(4) 1 calc R U P D 2
C43A C -0.6873(18) 0.4141(9) 0.9864(14) 0.092(8) Uiso 0.228(4) 1 d D . P D 2
H43D H -0.739600 0.434730 0.966184 0.138 Uiso 0.228(4) 1 calc R U P D 2
H43E H -0.707369 0.395695 1.035008 0.138 Uiso 0.228(4) 1 calc R U P D 2
H43F H -0.633617 0.435698 1.000338 0.138 Uiso 0.228(4) 1 calc R U P D 2
C36A C -0.4061(18) 0.1798(7) 1.0514(11) 0.075(6) Uiso 0.228(4) 1 d D . P D 2
H36C H -0.372184 0.204115 1.086504 0.090 Uiso 0.228(4) 1 calc R U P D 2
H36D H -0.471310 0.176534 1.072055 0.090 Uiso 0.228(4) 1 calc R U P D 2
C44A C -0.6584(15) 0.3773(7) 0.9214(12) 0.070(6) Uiso 0.228(4) 1 d D . P D 2
H44C H -0.640650 0.396573 0.872263 0.085 Uiso 0.228(4) 1 calc R U P D 2
H44D H -0.714151 0.356707 0.906816 0.085 Uiso 0.228(4) 1 calc R U P D 2
C39A C -0.5989(19) 0.1173(7) 0.7087(15) 0.088(7) Uiso 0.228(4) 1 d D . P D 2
H39D H -0.660758 0.107538 0.686841 0.131 Uiso 0.228(4) 1 calc R U P D 2
H39E H -0.554870 0.122342 0.663641 0.131 Uiso 0.228(4) 1 calc R U P D 2
H39F H -0.574999 0.090700 0.744521 0.131 Uiso 0.228(4) 1 calc R U P D 2
C35A C -0.357(2) 0.1293(8) 1.0561(17) 0.093(8) Uiso 0.228(4) 1 d D . P D 2
H35D H -0.356461 0.117623 1.112650 0.139 Uiso 0.228(4) 1 calc R U P D 2
H35E H -0.391469 0.105055 1.022067 0.139 Uiso 0.228(4) 1 calc R U P D 2
H35F H -0.292446 0.132608 1.036501 0.139 Uiso 0.228(4) 1 calc R U P D 2
C42A C -0.4888(16) 0.2449(5) 0.8053(7) 0.062(5) Uiso 0.228(4) 1 d D . P D 2
H42C H -0.528137 0.266996 0.770343 0.074 Uiso 0.228(4) 1 calc R U P D 2
H42D H -0.427785 0.241350 0.776891 0.074 Uiso 0.228(4) 1 calc R U P D 2
C37A C -0.4091(17) 0.1994(7) 0.9644(11) 0.068(6) Uiso 0.228(4) 1 d D . P D 2
H37C H -0.344915 0.209746 0.947855 0.081 Uiso 0.228(4) 1 calc R U P D 2
H37D H -0.430389 0.172371 0.927308 0.081 Uiso 0.228(4) 1 calc R U P D 2
C47A C -0.285(3) 0.4179(12) 0.781(3) 0.151(16) Uiso 0.228(4) 1 d D . P D 2
H47D H -0.243109 0.433490 0.740352 0.227 Uiso 0.228(4) 1 calc R U P D 2
H47E H -0.341336 0.438481 0.787161 0.227 Uiso 0.228(4) 1 calc R U P D 2
H47F H -0.251333 0.415304 0.832919 0.227 Uiso 0.228(4) 1 calc R U P D 2
H14A H 0.0868(18) 0.407(3) 1.0116(10) 0.227 Uiso 1 1 d D U . . .
H16B H -0.158(6) 0.5325(17) 0.921(5) 0.227 Uiso 1 1 d D U . . .
H15A H -0.0666(6) 0.430(3) 1.0418(19) 0.227 Uiso 1 1 d D U . . .
H16A H -0.175(7) 0.484(3) 0.955(3) 0.227 Uiso 1 1 d D U . . .
H15B H -0.116(4) 0.3949(18) 0.991(5) 0.227 Uiso 1 1 d D U . . .
H14B H 0.059(7) 0.3839(14) 1.084(5) 0.227 Uiso 1 1 d D U . . .

loop_
_atom_site_aniso_label
_atom_site_aniso_U_11
_atom_site_aniso_U_22
_atom_site_aniso_U_33
_atom_site_aniso_U_23
_atom_site_aniso_U_13
_atom_site_aniso_U_12
C1 0.056(2) 0.0324(17) 0.0426(19) -0.0049(14) -0.0228(16) 0.0040(15)
C2 0.0278(16) 0.0293(15) 0.0357(16) 0.0014(12) -0.0033(12) 0.0010(12)
C3 0.0387(18) 0.0286(16) 0.0439(18) 0.0041(13) 0.0021(14) 0.0034(13)
C4 0.049(2) 0.0402(19) 0.049(2) -0.0047(16) -0.0040(16) 0.0040(16)
C5 0.069(3) 0.045(2) 0.055(2) -0.0105(18) 0.002(2) -0.0040(19)
C6 0.076(3) 0.0310(18) 0.067(3) -0.0031(18) 0.017(2) 0.0058(19)
C7 0.065(3) 0.039(2) 0.070(3) 0.0102(19) 0.003(2) 0.0164(19)
C8 0.052(2) 0.0360(18) 0.052(2) 0.0068(16) -0.0053(17) 0.0080(16)
C9 0.0339(16) 0.0338(16) 0.0233(14) -0.0023(12) 0.0041(12) -0.0067(13)
C10 0.0284(15) 0.0322(15) 0.0213(13) -0.0038(11) 0.0024(11) -0.0015(12)
C11 0.0382(18) 0.0310(16) 0.0342(16) -0.0060(13) 0.0064(13) -0.0031(13)
C12 0.054(2) 0.042(2) 0.054(2) -0.0169(17) 0.0218(18) -0.0074(17)
C13 0.076(3) 0.039(2) 0.072(3) -0.0217(19) 0.030(2) -0.0075(19)
C14 0.069(3) 0.0343(19) 0.061(2) -0.0112(17) 0.012(2) -0.0148(18)
C15 0.054(2) 0.043(2) 0.072(3) -0.0116(19) 0.023(2) -0.0173(18)
C16 0.049(2) 0.0391(19) 0.066(2) -0.0178(18) 0.0219(19) -0.0080(16)
C17 0.054(2) 0.0404(19) 0.051(2) 0.0095(16) -0.0280(18) -0.0096(16)
C18 0.0244(15) 0.0341(16) 0.0431(18) -0.0027(14) -0.0063(13) -0.0013(12)
C19 0.0302(16) 0.0346(16) 0.0397(17) -0.0058(13) 0.0005(13) -0.0041(13)
C20 0.053(2) 0.0406(19) 0.0427(19) -0.0024(15) -0.0078(16) -0.0086(16)
C21 0.068(3) 0.045(2) 0.042(2) 0.0019(16) -0.0056(18) -0.0080(18)
C22 0.066(3) 0.041(2) 0.052(2) 0.0015(17) 0.0083(19) -0.0144(18)
C23 0.058(2) 0.046(2) 0.062(2) -0.0060(18) -0.0048(19) -0.0229(18)
C24 0.044(2) 0.0436(19) 0.047(2) -0.0037(16) -0.0097(16) -0.0107(16)
C25 0.0319(16) 0.0311(15) 0.0237(14) 0.0006(12) 0.0035(12) 0.0030(12)
C26 0.0288(15) 0.0273(14) 0.0241(14) 0.0035(11) -0.0003(11) 0.0000(11)
C27 0.0370(17) 0.0301(15) 0.0331(16) 0.0067(13) 0.0010(13) -0.0005(13)
C28 0.054(2) 0.0373(18) 0.053(2) 0.0129(16) 0.0177(18) 0.0109(16)
C29 0.060(3) 0.040(2) 0.065(3) 0.0050(18) 0.015(2) 0.0157(18)
C30 0.064(3) 0.0309(17) 0.057(2) 0.0075(16) -0.0027(19) 0.0034(17)
C31 0.069(3) 0.037(2) 0.066(3) 0.0207(18) 0.017(2) -0.0004(18)
C32 0.055(2) 0.0372(18) 0.055(2) 0.0115(16) 0.0172(18) 0.0031(16)
C33 0.095(4) 0.031(2) 0.087(3) -0.003(2) -0.010(3) -0.003(2)
C34 0.098(4) 0.062(3) 0.072(3) 0.022(2) -0.025(3) 0.000(3)
N1 0.0432(16) 0.0291(13) 0.0401(15) -0.0002(11) -0.0163(12) 0.0049(12)
N2 0.0348(14) 0.0356(14) 0.0360(14) -0.0102(11) 0.0133(11) -0.0059(11)
N3 0.0394(15) 0.0372(15) 0.0389(15) 0.0003(12) -0.0164(12) -0.0086(12)
N4 0.0337(14) 0.0305(13) 0.0330(13) 0.0073(11) 0.0100(11) 0.0032(11)
N5 0.052(2) 0.056(2) 0.0535(19) 0.0006(16) -0.0015(15) 0.0071(16)
O1 0.0437(13) 0.0251(10) 0.0382(12) -0.0011(9) -0.0153(10) 0.0043(9)
O2 0.157(4) 0.0572(18) 0.076(2) -0.0281(16) -0.086(2) 0.048(2)
O3 0.0393(13) 0.0399(12) 0.0263(11) -0.0025(9) 0.0002(9) 0.0126(10)
O4 0.0349(12) 0.0286(10) 0.0313(11) -0.0039(9) 0.0085(9) -0.0048(9)
O5 0.0372(13) 0.0507(14) 0.0452(13) -0.0137(11) 0.0190(11) -0.0098(11)
O6 0.0302(11) 0.0341(11) 0.0293(10) -0.0112(9) 0.0052(9) -0.0044(9)
O7 0.0485(14) 0.0294(11) 0.0437(13) 0.0045(10) -0.0192(11) -0.0088(10)
O8 0.141(3) 0.096(3) 0.070(2) 0.0399(19) -0.073(2) -0.071(2)
O9 0.0398(13) 0.0424(13) 0.0294(11) -0.0060(9) 0.0038(9) -0.0138(10)
O10 0.0342(11) 0.0247(10) 0.0275(10) 0.0019(8) 0.0079(8) 0.0030(8)
O11 0.0395(13) 0.0446(13) 0.0462(13) 0.0135(11) 0.0210(11) 0.0119(10)
O12 0.0357(12) 0.0316(11) 0.0338(11) 0.0099(9) 0.0113(9) 0.0063(9)
O13 0.0527(14) 0.0243(10) 0.0300(11) 0.0015(9) 0.0005(10) -0.0024(10)
O14 0.085(2) 0.0517(17) 0.0671(19) -0.0183(15) -0.0051(16) 0.0044(16)
O15 0.080(2) 0.0480(17) 0.077(2) -0.0172(15) 0.0097(17) 0.0036(15)
O16 0.127(4) 0.054(2) 0.126(3) 0.004(2) -0.019(3) 0.003(2)
S1 0.0488(6) 0.0275(4) 0.0415(5) 0.0051(4) 0.0048(4) -0.0001(4)
S1A 0.034(8) 0.038(8) 0.077(11) 0.004(7) 0.009(7) 0.005(6)
Cl1 0.1353(13) 0.0440(6) 0.1169(11) -0.0229(7) 0.0157(10) 0.0209(7)
Cl2 0.1125(11) 0.0452(6) 0.1138(11) -0.0290(6) 0.0341(9) -0.0340(6)
Cl3 0.1290(12) 0.0580(7) 0.0840(9) 0.0155(6) -0.0027(8) -0.0420(7)
Cl4 0.1074(10) 0.0330(5) 0.1029(10) 0.0154(5) 0.0088(8) 0.0164(6)
Tb1 0.02438(7) 0.02106(7) 0.01941(7) -0.00038(5) 0.00135(5) -0.00008(5)

loop_
_atom_type_symbol
_atom_type_description
_atom_type_scat_dispersion_real
_atom_type_scat_dispersion_imag
_atom_type_scat_source
C C 0.0033 0.0016 'International Tables Vol C Tables 4.2.6.8 and 6.1.1.4'
H H 0.0000 0.0000 'International Tables Vol C Tables 4.2.6.8 and 6.1.1.4'
N N 0.0061 0.0033 'International Tables Vol C Tables 4.2.6.8 and 6.1.1.4'
O O 0.0106 0.0060 'International Tables Vol C Tables 4.2.6.8 and 6.1.1.4'
S S 0.1246 0.1234 'International Tables Vol C Tables 4.2.6.8 and 6.1.1.4'
Cl Cl 0.1484 0.1585 'International Tables Vol C Tables 4.2.6.8 and 6.1.1.4'
Tb Tb -0.1723 4.1537 'International Tables Vol C Tables 4.2.6.8 and 6.1.1.4'

loop_
_geom_angle_atom_site_label_1
_geom_angle_atom_site_label_2
_geom_angle_atom_site_label_3
_geom_angle
_geom_angle_site_symmetry_1
_geom_angle_site_symmetry_3
_geom_angle_publ_flag
O2 C1 O1 127.8(3) . . ?
O2 C1 C2 119.2(3) . . ?
O1 C1 C2 113.0(3) . . ?
O3 C2 N1 124.2(3) . . ?
O3 C2 C1 118.7(3) . . ?
N1 C2 C1 117.1(3) . . ?
C4 C3 C8 119.7(3) . . ?
C4 C3 N1 122.8(3) . . ?
C8 C3 N1 117.5(3) . . ?
C5 C4 C3 120.0(4) . . ?
C5 C4 H4 120.0 . . ?
C3 C4 H4 120.0 . . ?
C6 C5 C4 119.6(4) . . ?
C6 C5 H5 120.2 . . ?
C4 C5 H5 120.2 . . ?
C7 C6 C5 121.3(4) . . ?
C7 C6 Cl1 119.2(3) . . ?
C5 C6 Cl1 119.5(4) . . ?
C6 C7 C8 119.6(4) . . ?
C6 C7 H7 120.2 . . ?
C8 C7 H7 120.2 . . ?
C7 C8 C3 119.8(4) . . ?
C7 C8 H8 120.1 . . ?
C3 C8 H8 120.1 . . ?
O5 C9 O4 128.6(3) . . ?
O5 C9 C10 117.5(3) . . ?
O4 C9 C10 114.0(2) . . ?
O6 C10 N2 124.6(3) . . ?
O6 C10 C9 119.2(2) . . ?
N2 C10 C9 116.1(2) . . ?
C16 C11 C12 118.8(3) . . ?
C16 C11 N2 123.2(3) . . ?
C12 C11 N2 117.9(3) . . ?
C13 C12 C11 120.3(3) . . ?
C13 C12 H12 119.8 . . ?
C11 C12 H12 119.8 . . ?
C14 C13 C12 119.5(3) . . ?
C14 C13 H13 120.2 . . ?
C12 C13 H13 120.2 . . ?
C15 C14 C13 121.1(3) . . ?
C15 C14 Cl2 118.5(3) . . ?
C13 C14 Cl2 120.4(3) . . ?
C14 C15 C16 119.7(3) . . ?
C14 C15 H15 120.2 . . ?
C16 C15 H15 120.2 . . ?
C15 C16 C11 120.5(3) . . ?
C15 C16 H16 119.7 . . ?
C11 C16 H16 119.7 . . ?
O8 C17 O7 127.8(4) . . ?
O8 C17 C18 118.8(3) . . ?
O7 C17 C18 113.3(3) . . ?
O9 C18 N3 124.6(3) . . ?
O9 C18 C17 118.1(3) . . ?
N3 C18 C17 117.3(3) . . ?
C24 C19 C20 119.3(3) . . ?
C24 C19 N3 117.9(3) . . ?
C20 C19 N3 122.8(3) . . ?
C21 C20 C19 120.2(3) . . ?
C21 C20 H20 119.9 . . ?
C19 C20 H20 119.9 . . ?
C22 C21 C20 119.6(4) . . ?
C22 C21 H21 120.2 . . ?
C20 C21 H21 120.2 . . ?
C23 C22 C21 121.0(3) . . ?
C23 C22 Cl3 120.1(3) . . ?
C21 C22 Cl3 118.9(3) . . ?
C22 C23 C24 119.6(3) . . ?
C22 C23 H23 120.2 . . ?
C24 C23 H23 120.2 . . ?
C23 C24 C19 120.2(3) . . ?
C23 C24 H24 119.9 . . ?
C19 C24 H24 119.9 . . ?
O11 C25 O10 128.1(3) . . ?
O11 C25 C26 118.6(3) . . ?
O10 C25 C26 113.2(2) . . ?
O12 C26 N4 124.6(3) . . ?
O12 C26 C25 119.0(2) . . ?
N4 C26 C25 116.4(2) . . ?
C32 C27 C28 119.3(3) . . ?
C32 C27 N4 117.2(3) . . ?
C28 C27 N4 123.5(3) . . ?
C29 C28 C27 119.9(3) . . ?
C29 C28 H28 120.1 . . ?
C27 C28 H28 120.1 . . ?
C30 C29 C28 120.1(4) . . ?
C30 C29 H29 120.0 . . ?
C28 C29 H29 120.0 . . ?
C29 C30 C31 120.7(3) . . ?
C29 C30 Cl4 119.7(3) . . ?
C31 C30 Cl4 119.6(3) . . ?
C30 C31 C32 120.0(3) . . ?
C30 C31 H31 120.0 . . ?
C32 C31 H31 120.0 . . ?
C31 C32 C27 120.1(3) . . ?
C31 C32 H32 120.0 . . ?
C27 C32 H32 120.0 . . ?
S1 C33 H33A 109.5 . . ?
S1 C33 H33B 109.5 . . ?
H33A C33 H33B 109.5 . . ?
S1 C33 H33C 109.5 . . ?
H33A C33 H33C 109.5 . . ?
H33B C33 H33C 109.5 . . ?
S1 C34 H34A 109.5 . . ?
S1 C34 H34B 109.5 . . ?
H34A C34 H34B 109.5 . . ?
S1 C34 H34C 109.5 . . ?
H34A C34 H34C 109.5 . . ?
H34B C34 H34C 109.5 . . ?
C2 N1 C3 126.0(3) . . ?
C2 N1 H1 117.0 . . ?
C3 N1 H1 117.0 . . ?
C10 N2 C11 127.7(3) . . ?
C10 N2 H2 116.2 . . ?
C11 N2 H2 116.2 . . ?
C18 N3 C19 126.7(3) . . ?
C18 N3 H3 116.6 . . ?
C19 N3 H3 116.6 . . ?
C26 N4 C27 127.9(3) . . ?
C26 N4 H4A 116.1 . . ?
C27 N4 H4A 116.1 . . ?
C42A N5 C50A 118.1(12) . . ?
C42 N5 C46 110.2(4) . . ?
C42A N5 C46A 93.5(11) . . ?
C50A N5 C46A 118.9(13) . . ?
C42A N5 C38A 111.5(11) . . ?
C50A N5 C38A 109.8(12) . . ?
C46A N5 C38A 103.4(12) . . ?
C42 N5 C38 111.8(4) . . ?
C46 N5 C38 108.9(3) . . ?
C42 N5 C50 111.0(4) . . ?
C46 N5 C50 109.2(4) . . ?
C38 N5 C50 105.7(4) . . ?
C1 O1 Tb1 121.44(19) . . ?
C2 O3 Tb1 115.96(19) . . ?
C9 O4 Tb1 119.76(18) . . ?
C10 O6 Tb1 115.91(18) . . ?
C17 O7 Tb1 119.9(2) . . ?
C18 O9 Tb1 113.83(19) . . ?
C25 O10 Tb1 121.54(17) . . ?
C26 O12 Tb1 117.73(18) . . ?
S1A O13 Tb1 141.8(7) . . ?
S1 O13 Tb1 134.78(12) . . ?
H14A O14 H14B 99(2) . . ?
H15A O15 H15B 104(2) . . ?
H16B O16 H16A 103(2) . . ?
O13 S1 C34 106.2(2) . . ?
O13 S1 C33 103.48(18) . . ?
C34 S1 C33 97.3(2) . . ?
O13 S1A C34 129.4(11) . . ?
O13 S1A C33 99.2(9) . . ?
C34 S1A C33 99.3(8) . . ?
O13 Tb1 O4 78.42(7) . . ?
O13 Tb1 O7 75.09(7) . . ?
O4 Tb1 O7 80.29(8) . . ?
O13 Tb1 O1 75.30(7) . . ?
O4 Tb1 O1 90.98(8) . . ?
O7 Tb1 O1 150.24(7) . . ?
O13 Tb1 O10 76.59(7) . . ?
O4 Tb1 O10 154.76(7) . . ?
O7 Tb1 O10 96.60(8) . . ?
O1 Tb1 O10 79.33(7) . . ?
O13 Tb1 O12 135.17(7) . . ?
O4 Tb1 O12 133.94(7) . . ?
O7 Tb1 O12 131.03(8) . . ?
O1 Tb1 O12 74.43(7) . . ?
O10 Tb1 O12 65.91(7) . . ?
O13 Tb1 O6 135.29(7) . . ?
O4 Tb1 O6 66.60(7) . . ?
O7 Tb1 O6 72.40(8) . . ?
O1 Tb1 O6 129.84(7) . . ?
O10 Tb1 O6 136.59(7) . . ?
O12 Tb1 O6 89.53(7) . . ?
O13 Tb1 O3 126.91(8) . . ?
O4 Tb1 O3 68.91(7) . . ?
O7 Tb1 O3 134.56(8) . . ?
O1 Tb1 O3 64.98(7) . . ?
O10 Tb1 O3 125.22(7) . . ?
O12 Tb1 O3 65.31(7) . . ?
O6 Tb1 O3 65.12(7) . . ?
O13 Tb1 O9 123.31(8) . . ?
O4 Tb1 O9 128.45(7) . . ?
O7 Tb1 O9 65.04(7) . . ?
O1 Tb1 O9 137.10(7) . . ?
O10 Tb1 O9 70.14(7) . . ?
O12 Tb1 O9 66.00(7) . . ?
O6 Tb1 O9 67.17(7) . . ?
O3 Tb1 O9 109.77(8) . . ?
C36 C35 H35A 109.5 . . ?
C36 C35 H35B 109.5 . . ?
H35A C35 H35B 109.5 . . ?
C36 C35 H35C 109.5 . . ?
H35A C35 H35C 109.5 . . ?
H35B C35 H35C 109.5 . . ?
C35 C36 C37 112.3(5) . . ?
C35 C36 H36A 109.1 . . ?
C37 C36 H36A 109.1 . . ?
C35 C36 H36B 109.1 . . ?
C37 C36 H36B 109.1 . . ?
H36A C36 H36B 107.9 . . ?
C38 C37 C36 109.9(5) . . ?
C38 C37 H37A 109.7 . . ?
C36 C37 H37A 109.7 . . ?
C38 C37 H37B 109.7 . . ?
C36 C37 H37B 109.7 . . ?
H37A C37 H37B 108.2 . . ?
C37 C38 N5 115.8(4) . . ?
C37 C38 H38A 108.3 . . ?
N5 C38 H38A 108.3 . . ?
C37 C38 H38B 108.3 . . ?
N5 C38 H38B 108.3 . . ?
H38A C38 H38B 107.4 . . ?
C40 C39 H39A 109.5 . . ?
C40 C39 H39B 109.5 . . ?
H39A C39 H39B 109.5 . . ?
C40 C39 H39C 109.5 . . ?
H39A C39 H39C 109.5 . . ?
H39B C39 H39C 109.5 . . ?
C39 C40 C41 117.6(7) . . ?
C39 C40 H40A 107.9 . . ?
C41 C40 H40A 107.9 . . ?
C39 C40 H40B 107.9 . . ?
C41 C40 H40B 107.9 . . ?
H40A C40 H40B 107.2 . . ?
C40 C41 C42 112.0(5) . . ?
C40 C41 H41A 109.2 . . ?
C42 C41 H41A 109.2 . . ?
C40 C41 H41B 109.2 . . ?
C42 C41 H41B 109.2 . . ?
H41A C41 H41B 107.9 . . ?
N5 C42 C41 112.3(5) . . ?
N5 C42 H42A 109.1 . . ?
C41 C42 H42A 109.1 . . ?
N5 C42 H42B 109.1 . . ?
C41 C42 H42B 109.1 . . ?
H42A C42 H42B 107.9 . . ?
C44 C43 H43A 109.5 . . ?
C44 C43 H43B 109.5 . . ?
H43A C43 H43B 109.5 . . ?
C44 C43 H43C 109.5 . . ?
H43A C43 H43C 109.5 . . ?
H43B C43 H43C 109.5 . . ?
C43 C44 C45 110.0(5) . . ?
C43 C44 H44A 109.7 . . ?
C45 C44 H44A 109.7 . . ?
C43 C44 H44B 109.7 . . ?
C45 C44 H44B 109.7 . . ?
H44A C44 H44B 108.2 . . ?
C46 C45 C44 110.9(4) . . ?
C46 C45 H45A 109.5 . . ?
C44 C45 H45A 109.5 . . ?
C46 C45 H45B 109.5 . . ?
C44 C45 H45B 109.5 . . ?
H45A C45 H45B 108.1 . . ?
N5 C46 C45 115.9(4) . . ?
N5 C46 H46A 108.3 . . ?
C45 C46 H46A 108.3 . . ?
N5 C46 H46B 108.3 . . ?
C45 C46 H46B 108.3 . . ?
H46A C46 H46B 107.4 . . ?
C48 C47 H47A 109.5 . . ?
C48 C47 H47B 109.5 . . ?
H47A C47 H47B 109.5 . . ?
C48 C47 H47C 109.5 . . ?
H47A C47 H47C 109.5 . . ?
H47B C47 H47C 109.5 . . ?
C47 C48 C49 118.6(7) . . ?
C47 C48 H48A 107.7 . . ?
C49 C48 H48A 107.7 . . ?
C47 C48 H48B 107.7 . . ?
C49 C48 H48B 107.7 . . ?
H48A C48 H48B 107.1 . . ?
C48 C49 C50 116.0(6) . . ?
C48 C49 H49A 108.3 . . ?
C50 C49 H49A 108.3 . . ?
C48 C49 H49B 108.3 . . ?
C50 C49 H49B 108.3 . . ?
H49A C49 H49B 107.4 . . ?
C49 C50 N5 117.3(4) . . ?
C49 C50 H50A 108.0 . . ?
N5 C50 H50A 108.0 . . ?
C49 C50 H50B 108.0 . . ?
N5 C50 H50B 108.0 . . ?
H50A C50 H50B 107.2 . . ?
C37A C38A N5 116.5(12) . . ?
C37A C38A H38C 108.2 . . ?
N5 C38A H38C 108.2 . . ?
C37A C38A H38D 108.2 . . ?
N5 C38A H38D 108.2 . . ?
H38C C38A H38D 107.3 . . ?
C45A C46A N5 116.6(12) . . ?
C45A C46A H46C 108.1 . . ?
N5 C46A H46C 108.1 . . ?
C45A C46A H46D 108.1 . . ?
N5 C46A H46D 108.1 . . ?
H46C C46A H46D 107.3 . . ?
C49A C50A N5 109.6(12) . . ?
C49A C50A H50C 109.7 . . ?
N5 C50A H50C 109.7 . . ?
C49A C50A H50D 109.7 . . ?
N5 C50A H50D 109.7 . . ?
H50C C50A H50D 108.2 . . ?
C40A C41A C42A 142.9(15) . . ?
C40A C41A H41C 101.2 . . ?
C42A C41A H41C 101.2 . . ?
C40A C41A H41D 101.2 . . ?
C42A C41A H41D 101.2 . . ?
H41C C41A H41D 104.5 . . ?
C46A C45A C44A 112.5(13) . . ?
C46A C45A H45C 109.1 . . ?
C44A C45A H45C 109.1 . . ?
C46A C45A H45D 109.1 . . ?
C44A C45A H45D 109.1 . . ?
H45C C45A H45D 107.8 . . ?
C49A C48A C47A 110(2) . . ?
C49A C48A H48C 109.6 . . ?
C47A C48A H48C 109.6 . . ?
C49A C48A H48D 109.6 . . ?
C47A C48A H48D 109.6 . . ?
H48C C48A H48D 108.2 . . ?
C50A C49A C48A 143(2) . . ?
C50A C49A H49C 101.2 . . ?
C48A C49A H49C 101.2 . . ?
C50A C49A H49D 101.2 . . ?
C48A C49A H49D 101.2 . . ?
H49C C49A H49D 104.5 . . ?
C41A C40A C39A 129.1(18) . . ?
C41A C40A H40C 105.0 . . ?
C39A C40A H40C 105.0 . . ?
C41A C40A H40D 105.0 . . ?
C39A C40A H40D 105.0 . . ?
H40C C40A H40D 105.9 . . ?
C44A C43A H43D 109.5 . . ?
C44A C43A H43E 109.5 . . ?
H43D C43A H43E 109.5 . . ?
C44A C43A H43F 109.5 . . ?
H43D C43A H43F 109.5 . . ?
H43E C43A H43F 109.5 . . ?
C35A C36A C37A 111.3(16) . . ?
C35A C36A H36C 109.4 . . ?
C37A C36A H36C 109.4 . . ?
C35A C36A H36D 109.4 . . ?
C37A C36A H36D 109.4 . . ?
H36C C36A H36D 108.0 . . ?
C43A C44A C45A 116.8(17) . . ?
C43A C44A H44C 108.1 . . ?
C45A C44A H44C 108.1 . . ?
C43A C44A H44D 108.1 . . ?
C45A C44A H44D 108.1 . . ?
H44C C44A H44D 107.3 . . ?
C40A C39A H39D 109.5 . . ?
C40A C39A H39E 109.5 . . ?
H39D C39A H39E 109.5 . . ?
C40A C39A H39F 109.5 . . ?
H39D C39A H39F 109.5 . . ?
H39E C39A H39F 109.5 . . ?
C36A C35A H35D 109.5 . . ?
C36A C35A H35E 109.5 . . ?
H35D C35A H35E 109.5 . . ?
C36A C35A H35F 109.5 . . ?
H35D C35A H35F 109.5 . . ?
H35E C35A H35F 109.5 . . ?
C41A C42A N5 128.1(11) . . ?
C41A C42A H42C 105.3 . . ?
N5 C42A H42C 105.3 . . ?
C41A C42A H42D 105.3 . . ?
N5 C42A H42D 105.3 . . ?
H42C C42A H42D 106.0 . . ?
C38A C37A C36A 110.8(13) . . ?
C38A C37A H37C 109.5 . . ?
C36A C37A H37C 109.5 . . ?
C38A C37A H37D 109.5 . . ?
C36A C37A H37D 109.5 . . ?
H37C C37A H37D 108.1 . . ?
C48A C47A H47D 109.5 . . ?
C48A C47A H47E 109.5 . . ?
H47D C47A H47E 109.5 . . ?
C48A C47A H47F 109.5 . . ?
H47D C47A H47F 109.5 . . ?
H47E C47A H47F 109.5 . . ?

loop_
_geom_bond_atom_site_label_1
_geom_bond_atom_site_label_2
_geom_bond_distance
_geom_bond_site_symmetry_2
_geom_bond_publ_flag
C1 O2 1.216(4) . ?
C1 O1 1.253(4) . ?
C1 C2 1.546(4) . ?
C2 O3 1.221(4) . ?
C2 N1 1.335(4) . ?
C3 C4 1.384(5) . ?
C3 C8 1.390(5) . ?
C3 N1 1.421(4) . ?
C4 C5 1.382(5) . ?
C4 H4 0.9400 . ?
C5 C6 1.370(6) . ?
C5 H5 0.9400 . ?
C6 C7 1.365(6) . ?
C6 Cl1 1.744(4) . ?
C7 C8 1.385(5) . ?
C7 H7 0.9400 . ?
C8 H8 0.9400 . ?
C9 O5 1.235(4) . ?
C9 O4 1.257(4) . ?
C9 C10 1.546(4) . ?
C10 O6 1.235(3) . ?
C10 N2 1.329(4) . ?
C11 C16 1.384(5) . ?
C11 C12 1.388(4) . ?
C11 N2 1.420(4) . ?
C12 C13 1.381(5) . ?
C12 H12 0.9400 . ?
C13 C14 1.369(5) . ?
C13 H13 0.9400 . ?
C14 C15 1.362(5) . ?
C14 Cl2 1.748(4) . ?
C15 C16 1.380(5) . ?
C15 H15 0.9400 . ?
C16 H16 0.9400 . ?
C17 O8 1.232(4) . ?
C17 O7 1.245(4) . ?
C17 C18 1.550(5) . ?
C18 O9 1.228(4) . ?
C18 N3 1.334(4) . ?
C19 C24 1.387(4) . ?
C19 C20 1.392(5) . ?
C19 N3 1.417(4) . ?
C20 C21 1.379(5) . ?
C20 H20 0.9400 . ?
C21 C22 1.375(5) . ?
C21 H21 0.9400 . ?
C22 C23 1.370(6) . ?
C22 Cl3 1.738(4) . ?
C23 C24 1.384(5) . ?
C23 H23 0.9400 . ?
C24 H24 0.9400 . ?
C25 O11 1.228(3) . ?
C25 O10 1.258(3) . ?
C25 C26 1.551(4) . ?
C26 O12 1.235(3) . ?
C26 N4 1.335(4) . ?
C27 C32 1.385(4) . ?
C27 C28 1.386(5) . ?
C27 N4 1.415(4) . ?
C28 C29 1.384(5) . ?
C28 H28 0.9400 . ?
C29 C30 1.363(5) . ?
C29 H29 0.9400 . ?
C30 C31 1.368(5) . ?
C30 Cl4 1.743(4) . ?
C31 C32 1.381(5) . ?
C31 H31 0.9400 . ?
C32 H32 0.9400 . ?
C33 S1 1.785(4) . ?
C33 S1A 1.970(16) . ?
C33 H33A 0.9700 . ?
C33 H33B 0.9700 . ?
C33 H33C 0.9700 . ?
C34 S1A 1.500(18) . ?
C34 S1 1.762(5) . ?
C34 H34A 0.9700 . ?
C34 H34B 0.9700 . ?
C34 H34C 0.9700 . ?
N1 H1 0.8700 . ?
N2 H2 0.8700 . ?
N3 H3 0.8700 . ?
N4 H4A 0.8700 . ?
N5 C42A 1.485(8) . ?
N5 C50A 1.488(8) . ?
N5 C42 1.501(5) . ?
N5 C46 1.506(5) . ?
N5 C46A 1.507(8) . ?
N5 C38A 1.510(8) . ?
N5 C38 1.521(5) . ?
N5 C50 1.540(5) . ?
O1 Tb1 2.404(2) . ?
O3 Tb1 2.482(2) . ?
O4 Tb1 2.3845(19) . ?
O6 Tb1 2.4721(19) . ?
O7 Tb1 2.396(2) . ?
O9 Tb1 2.483(2) . ?
O10 Tb1 2.4046(19) . ?
O12 Tb1 2.4638(19) . ?
O13 S1A 1.398(15) . ?
O13 S1 1.510(2) . ?
O13 Tb1 2.330(2) . ?
O14 H14A 0.912(8) . ?
O14 H14B 0.898(8) . ?
O15 H15A 0.896(8) . ?
O15 H15B 0.897(8) . ?
O16 H16B 0.900(8) . ?
O16 H16A 0.900(8) . ?
C35 C36 1.507(6) . ?
C35 H35A 0.9700 . ?
C35 H35B 0.9700 . ?
C35 H35C 0.9700 . ?
C36 C37 1.515(6) . ?
C36 H36A 0.9800 . ?
C36 H36B 0.9800 . ?
C37 C38 1.506(6) . ?
C37 H37A 0.9800 . ?
C37 H37B 0.9800 . ?
C38 H38A 0.9800 . ?
C38 H38B 0.9800 . ?
C39 C40 1.456(7) . ?
C39 H39A 0.9700 . ?
C39 H39B 0.9700 . ?
C39 H39C 0.9700 . ?
C40 C41 1.513(6) . ?
C40 H40A 0.9800 . ?
C40 H40B 0.9800 . ?
C41 C42 1.527(6) . ?
C41 H41A 0.9800 . ?
C41 H41B 0.9800 . ?
C42 H42A 0.9800 . ?
C42 H42B 0.9800 . ?
C43 C44 1.518(6) . ?
C43 H43A 0.9700 . ?
C43 H43B 0.9700 . ?
C43 H43C 0.9700 . ?
C44 C45 1.521(6) . ?
C44 H44A 0.9800 . ?
C44 H44B 0.9800 . ?
C45 C46 1.512(5) . ?
C45 H45A 0.9800 . ?
C45 H45B 0.9800 . ?
C46 H46A 0.9800 . ?
C46 H46B 0.9800 . ?
C47 C48 1.470(7) . ?
C47 H47A 0.9700 . ?
C47 H47B 0.9700 . ?
C47 H47C 0.9700 . ?
C48 C49 1.471(6) . ?
C48 H48A 0.9800 . ?
C48 H48B 0.9800 . ?
C49 C50 1.514(6) . ?
C49 H49A 0.9800 . ?
C49 H49B 0.9800 . ?
C50 H50A 0.9800 . ?
C50 H50B 0.9800 . ?
C38A C37A 1.499(8) . ?
C38A H38C 0.9800 . ?
C38A H38D 0.9800 . ?
C46A C45A 1.497(8) . ?
C46A H46C 0.9800 . ?
C46A H46D 0.9800 . ?
C50A C49A 1.481(8) . ?
C50A H50C 0.9800 . ?
C50A H50D 0.9800 . ?
C41A C40A 1.474(8) . ?
C41A C42A 1.482(8) . ?
C41A H41C 0.9800 . ?
C41A H41D 0.9800 . ?
C45A C44A 1.501(8) . ?
C45A H45C 0.9800 . ?
C45A H45D 0.9800 . ?
C48A C49A 1.489(8) . ?
C48A C47A 1.501(8) . ?
C48A H48C 0.9800 . ?
C48A H48D 0.9800 . ?
C49A H49C 0.9800 . ?
C49A H49D 0.9800 . ?
C40A C39A 1.486(8) . ?
C40A H40C 0.9800 . ?
C40A H40D 0.9800 . ?
C43A C44A 1.493(8) . ?
C43A H43D 0.9700 . ?
C43A H43E 0.9700 . ?
C43A H43F 0.9700 . ?
C36A C35A 1.499(8) . ?
C36A C37A 1.506(8) . ?
C36A H36C 0.9800 . ?
C36A H36D 0.9800 . ?
C44A H44C 0.9800 . ?
C44A H44D 0.9800 . ?
C39A H39D 0.9700 . ?
C39A H39E 0.9700 . ?
C39A H39F 0.9700 . ?
C35A H35D 0.9700 . ?
C35A H35E 0.9700 . ?
C35A H35F 0.9700 . ?
C42A H42C 0.9800 . ?
C42A H42D 0.9800 . ?
C37A H37C 0.9800 . ?
C37A H37D 0.9800 . ?
C47A H47D 0.9700 . ?
C47A H47E 0.9700 . ?
C47A H47F 0.9700 . ?

loop_
_geom_hbond_atom_site_label_D
_geom_hbond_atom_site_label_H
_geom_hbond_atom_site_label_A
_geom_hbond_distance_DH
_geom_hbond_distance_HA
_geom_hbond_distance_DA
_geom_hbond_angle_DHA
_geom_hbond_site_symmetry_A
_geom_hbond_publ_flag
O14 H14A O1 0.912(8) 2.35(7) 2.871(3) 116(5) . yes
O14 H14A O13 0.912(8) 2.577(15) 3.409(4) 152(2) . yes
O15 H15B O10 0.897(8) 1.96(3) 2.832(3) 163(8) . yes
O15 H15B O13 0.897(8) 2.93(7) 3.468(4) 120(6) . yes
O16 H16A O15 0.900(8) 2.02(4) 2.871(5) 158(9) . yes
O16 H16B O14 0.900(8) 1.82(2) 2.713(5) 168(9) 3_567 yes
N1 H1 O8 0.87 1.93 2.761(4) 159.8 4_666 yes
N2 H2 O11 0.87 2.08 2.892(3) 156.1 4_665 yes
N3 H3 O2 0.87 1.93 2.776(4) 163.6 4_565 yes
N4 H4A O5 0.87 1.99 2.818(3) 157.4 4_566 yes

loop_
_geom_torsion_atom_site_label_1
_geom_torsion_atom_site_label_2
_geom_torsion_atom_site_label_3
_geom_torsion_atom_site_label_4
_geom_torsion
_geom_torsion_site_symmetry_1
_geom_torsion_site_symmetry_2
_geom_torsion_site_symmetry_3
_geom_torsion_site_symmetry_4
_geom_torsion_publ_flag
O2 C1 C2 O3 -175.1(4) . . . . ?
O1 C1 C2 O3 4.7(5) . . . . ?
O2 C1 C2 N1 6.1(6) . . . . ?
O1 C1 C2 N1 -174.1(3) . . . . ?
C8 C3 C4 C5 -0.6(6) . . . . ?
N1 C3 C4 C5 -178.7(3) . . . . ?
C3 C4 C5 C6 -0.9(6) . . . . ?
C4 C5 C6 C7 1.4(6) . . . . ?
C4 C5 C6 Cl1 -178.6(3) . . . . ?
C5 C6 C7 C8 -0.5(7) . . . . ?
Cl1 C6 C7 C8 179.6(3) . . . . ?
C6 C7 C8 C3 -1.0(6) . . . . ?
C4 C3 C8 C7 1.6(6) . . . . ?
N1 C3 C8 C7 179.7(3) . . . . ?
O5 C9 C10 O6 169.4(3) . . . . ?
O4 C9 C10 O6 -9.6(4) . . . . ?
O5 C9 C10 N2 -9.5(4) . . . . ?
O4 C9 C10 N2 171.5(3) . . . . ?
C16 C11 C12 C13 1.1(6) . . . . ?
N2 C11 C12 C13 178.8(4) . . . . ?
C11 C12 C13 C14 0.0(7) . . . . ?
C12 C13 C14 C15 -1.0(7) . . . . ?
C12 C13 C14 Cl2 -179.7(4) . . . . ?
C13 C14 C15 C16 0.9(7) . . . . ?
Cl2 C14 C15 C16 179.6(4) . . . . ?
C14 C15 C16 C11 0.3(7) . . . . ?
C12 C11 C16 C15 -1.2(6) . . . . ?
N2 C11 C16 C15 -178.8(4) . . . . ?
O8 C17 C18 O9 -176.7(4) . . . . ?
O7 C17 C18 O9 5.7(5) . . . . ?
O8 C17 C18 N3 5.2(6) . . . . ?
O7 C17 C18 N3 -172.4(3) . . . . ?
C24 C19 C20 C21 -0.9(5) . . . . ?
N3 C19 C20 C21 -178.7(3) . . . . ?
C19 C20 C21 C22 -0.8(6) . . . . ?
C20 C21 C22 C23 2.2(6) . . . . ?
C20 C21 C22 Cl3 -178.5(3) . . . . ?
C21 C22 C23 C24 -1.8(7) . . . . ?
Cl3 C22 C23 C24 178.9(3) . . . . ?
C22 C23 C24 C19 0.1(6) . . . . ?
C20 C19 C24 C23 1.3(5) . . . . ?
N3 C19 C24 C23 179.1(3) . . . . ?
O11 C25 C26 O12 172.1(3) . . . . ?
O10 C25 C26 O12 -6.6(4) . . . . ?
O11 C25 C26 N4 -7.2(4) . . . . ?
O10 C25 C26 N4 174.1(3) . . . . ?
C32 C27 C28 C29 1.1(6) . . . . ?
N4 C27 C28 C29 -177.2(4) . . . . ?
C27 C28 C29 C30 0.0(6) . . . . ?
C28 C29 C30 C31 -1.1(7) . . . . ?
C28 C29 C30 Cl4 179.3(3) . . . . ?
C29 C30 C31 C32 1.2(7) . . . . ?
Cl4 C30 C31 C32 -179.2(3) . . . . ?
C30 C31 C32 C27 -0.2(7) . . . . ?
C28 C27 C32 C31 -1.0(6) . . . . ?
N4 C27 C32 C31 177.4(4) . . . . ?
O3 C2 N1 C3 -3.9(5) . . . . ?
C1 C2 N1 C3 174.9(3) . . . . ?
C4 C3 N1 C2 -19.4(5) . . . . ?
C8 C3 N1 C2 162.6(3) . . . . ?
O6 C10 N2 C11 -3.3(5) . . . . ?
C9 C10 N2 C11 175.5(3) . . . . ?
C16 C11 N2 C10 2.6(6) . . . . ?
C12 C11 N2 C10 -175.0(3) . . . . ?
O9 C18 N3 C19 -7.9(5) . . . . ?
C17 C18 N3 C19 170.1(3) . . . . ?
C24 C19 N3 C18 170.5(3) . . . . ?
C20 C19 N3 C18 -11.7(5) . . . . ?
O12 C26 N4 C27 -4.6(5) . . . . ?
C25 C26 N4 C27 174.7(3) . . . . ?
C32 C27 N4 C26 -178.8(3) . . . . ?
C28 C27 N4 C26 -0.4(5) . . . . ?
O2 C1 O1 Tb1 -164.2(4) . . . . ?
C2 C1 O1 Tb1 16.0(4) . . . . ?
N1 C2 O3 Tb1 157.3(3) . . . . ?
C1 C2 O3 Tb1 -21.5(4) . . . . ?
O5 C9 O4 Tb1 -156.1(3) . . . . ?
C10 C9 O4 Tb1 22.8(3) . . . . ?
N2 C10 O6 Tb1 171.3(2) . . . . ?
C9 C10 O6 Tb1 -7.5(3) . . . . ?
O8 C17 O7 Tb1 -156.5(4) . . . . ?
C18 C17 O7 Tb1 20.8(4) . . . . ?
N3 C18 O9 Tb1 150.9(3) . . . . ?
C17 C18 O9 Tb1 -27.1(4) . . . . ?
O11 C25 O10 Tb1 -161.4(3) . . . . ?
C26 C25 O10 Tb1 17.1(3) . . . . ?
N4 C26 O12 Tb1 172.8(2) . . . . ?
C25 C26 O12 Tb1 -6.4(3) . . . . ?
Tb1 O13 S1 C34 94.6(3) . . . . ?
Tb1 O13 S1 C33 -163.5(2) . . . . ?
Tb1 O13 S1A C34 -61.6(17) . . . . ?
Tb1 O13 S1A C33 -171.8(3) . . . . ?
C35 C36 C37 C38 -176.3(6) . . . . ?
C36 C37 C38 N5 -179.8(5) . . . . ?
C42 N5 C38 C37 -54.2(6) . . . . ?
C46 N5 C38 C37 67.8(6) . . . . ?
C50 N5 C38 C37 -175.0(5) . . . . ?
C39 C40 C41 C42 -73.3(9) . . . . ?
C46 N5 C42 C41 177.6(5) . . . . ?
C38 N5 C42 C41 -61.1(6) . . . . ?
C50 N5 C42 C41 56.6(7) . . . . ?
C40 C41 C42 N5 179.4(5) . . . . ?
C43 C44 C45 C46 -177.4(5) . . . . ?
C42 N5 C46 C45 -61.6(6) . . . . ?
C38 N5 C46 C45 175.5(4) . . . . ?
C50 N5 C46 C45 60.5(5) . . . . ?
C44 C45 C46 N5 -166.4(5) . . . . ?
C47 C48 C49 C50 54.1(11) . . . . ?
C48 C49 C50 N5 169.3(5) . . . . ?
C42 N5 C50 C49 168.5(5) . . . . ?
C46 N5 C50 C49 46.8(6) . . . . ?
C38 N5 C50 C49 -70.2(6) . . . . ?
C42A N5 C38A C37A 62(2) . . . . ?
C50A N5 C38A C37A -71(2) . . . . ?
C46A N5 C38A C37A 160.8(19) . . . . ?
C42A N5 C46A C45A -179.6(19) . . . . ?
C50A N5 C46A C45A -55(2) . . . . ?
C38A N5 C46A C45A 67(2) . . . . ?
C42A N5 C50A C49A 59(2) . . . . ?
C46A N5 C50A C49A -53(2) . . . . ?
C38A N5 C50A C49A -171.6(15) . . . . ?
N5 C46A C45A C44A 164.4(18) . . . . ?
N5 C50A C49A C48A -144(3) . . . . ?
C47A C48A C49A C50A -99(5) . . . . ?
C42A C41A C40A C39A 123(3) . . . . ?
C46A C45A C44A C43A 174(2) . . . . ?
C40A C41A C42A N5 133(2) . . . . ?
C50A N5 C42A C41A 142.4(19) . . . . ?
C46A N5 C42A C41A -92(2) . . . . ?
C38A N5 C42A C41A 14(2) . . . . ?
N5 C38A C37A C36A 165.2(19) . . . . ?
C35A C36A C37A C38A 168(2) . . . . ?
